data_7104209
loop_
_publ_author_name
'Yashima, Masatomo'
'Komatsu, Takafumi'

_publ_section_title
;
 Order-disorder and displacive components in the
 ferroelectric-paraelectric phase transition of potassium titanyl
 phosphate KTiOPO4.
;
_journal_issue 9
_journal_name_full 'Chemical communications (Cambridge, England)'
_journal_page_first 1070
_journal_page_last 1072
_journal_paper_doi 10.1039/b817280c
_journal_volume 34
_journal_year 2009
_chemical_name_common 'P n a 21 KTP'
_space_group_IT_number 33
_symmetry_Int_Tables_number 33
_symmetry_space_group_name_Hall 'P 2c -2n'
_symmetry_space_group_name_H-M 'P n a 21'
_cell_angle_alpha 90
_cell_angle_beta 90
_cell_angle_gamma 90
_cell_length_a 12.90532(54)
_cell_length_b 6.45983(27)
_cell_length_c 10.5620(3)
_pd_phase_name 'P n a 21 KTP'
_cod_data_source_file b817280c.txt
_cod_data_source_block 4
_cod_database_code 7104209

loop_
_symmetry_equiv_pos_as_xyz
'x, y, z'
'-x, -y, z+1/2'
'x+1/2, -y+1/2, z'
'-x+1/2, y+1/2, z+1/2'

loop_
_atom_site_label
_atom_site_occupancy
_atom_site_fract_x
_atom_site_fract_y
_atom_site_fract_z
_atom_site_thermal_displace_type
_atom_site_B_iso_or_equiv
_atom_site_type_symbol
Ti1 1.0 0.37303(79) 0.4994(57) 0 Biso 0.99(18) Ti
O6 1.0 0.2700(11) 0.5437(24) -0.116(3) Biso 2.01(3) O
Ti2 1.0 0.2472(18) 0.2626(38) 0.2411(41) Biso 0.99(18) Ti
O5 1.0 0.28134(92) 0.4673(25) 0.136(3) Biso 2.01(3) O
P1 1.0 0.4957(14) 0.337(1) 0.2481(33) Biso 1.28(10) P
O1 1.0 0.4858(11) 0.4839(25) 0.1452(29) Biso 2.01(3) O
O2 1.0 0.5132(11) 0.4633(24) 0.3780(27) Biso 2.01(3) O
O3 1.0 0.4049(13) 0.1988(32) 0.2760(33) Biso 2.01(3) O
O4 1.0 0.5972(12) 0.1989(32) 0.2368(33) Biso 2.01(3) O
P2 1.0 0.17849(59) 0.4924(41) 0.5047(39) Biso 1.28(10) P
O7 1.0 0.1166(12) 0.3136(25) 0.5366(32) Biso 2.01(3) O
O8 1.0 0.1056(11) 0.6915(26) 0.4777(34) Biso 2.01(3) O
O9 1.0 0.25925(83) 0.5463(25) 0.6107(29) Biso 2.01(3) O
O10 1.0 0.24504(88) 0.4639(23) 0.385(3) Biso 2.01(3) O
K1 0.62(6) 0.376(3) 0.7752(67) 0.3175(56) Biso 3.2(4) K
K2 0.59(4) 0.1019(28) 0.6984(64) 0.0641(53) Biso 3.2(4) K
K1s 0.38(6) 0.3664(46) 0.762(9) 0.4055(76) Biso 3.2(4) K
K2s 0.41(4) 0.1029(44) 0.6850(94) 0.1566(76) Biso 3.2(4) K
